data_4127451
loop_
_publ_author_name
'Antoni, Patrick W.'
'Bruckhoff, Tim'
'Hansmann, Max M.'

_publ_section_title
;
 Organic Redox Systems Based on Pyridinium-Carbene Hybrids.
;
_journal_issue 24
_journal_name_full 'Journal of the American Chemical Society'
_journal_page_first 9701
_journal_page_last 9711
_journal_paper_doi 10.1021/jacs.9b04249
_journal_volume 141
_journal_year 2019
_chemical_formula_moiety 'C49 H60 N2'
_chemical_formula_sum 'C49 H60 N2'
_chemical_formula_weight 676.99
_space_group_crystal_system monoclinic
_space_group_IT_number 15
_space_group_name_Hall '-C 2yc'
_space_group_name_H-M_alt 'C 1 2/c 1'
_symmetry_space_group_name_Hall '-C 2yc'
_symmetry_space_group_name_H-M 'C 1 2/c 1'
_atom_sites_solution_hydrogens geom
_atom_sites_solution_primary dual
_audit_creation_date 2019-04-11
_audit_creation_method
;
Olex2 1.2
(compiled 2018.05.29 svn.r3508 for OlexSys, GUI svn.r5506)
;
_cell_angle_alpha 90
_cell_angle_beta 90.759(4)
_cell_angle_gamma 90
_cell_formula_units_Z 8
_cell_length_a 12.2157(13)
_cell_length_b 23.396(3)
_cell_length_c 28.355(3)
_cell_measurement_reflns_used 8303
_cell_measurement_temperature 200.0
_cell_measurement_theta_max 28.660
_cell_measurement_theta_min 2.381
_cell_volume 8103.1(16)
_computing_cell_refinement 'SAINT V8.38A (?, 2016)'
_computing_data_reduction 'SAINT V8.38A (?, 2016)'
_computing_molecular_graphics 'Olex2 (Dolomanov et al., 2009)'
_computing_publication_material 'Olex2 (Dolomanov et al., 2009)'
_computing_structure_refinement 'ShelXL (Sheldrick, 2015)'
_computing_structure_solution 'XT (Sheldrick, 2015)'
_diffrn_ambient_temperature 200.0
_diffrn_measured_fraction_theta_full 0.999
_diffrn_measured_fraction_theta_max 0.998
_diffrn_measurement_device_type 'Bruker APEX-II CCD'
_diffrn_measurement_method '\f and \w scans'
_diffrn_radiation_type MoK\a
_diffrn_radiation_wavelength 0.71073
_diffrn_reflns_av_R_equivalents 0.0292
_diffrn_reflns_av_unetI/netI 0.0213
_diffrn_reflns_Laue_measured_fraction_full 0.999
_diffrn_reflns_Laue_measured_fraction_max 0.998
_diffrn_reflns_limit_h_max 16
_diffrn_reflns_limit_h_min -16
_diffrn_reflns_limit_k_max 31
_diffrn_reflns_limit_k_min -31
_diffrn_reflns_limit_l_max 38
_diffrn_reflns_limit_l_min -37
_diffrn_reflns_number 60318
_diffrn_reflns_point_group_measured_fraction_full 0.999
_diffrn_reflns_point_group_measured_fraction_max 0.998
_diffrn_reflns_theta_full 25.242
_diffrn_reflns_theta_max 28.724
_diffrn_reflns_theta_min 2.380
_exptl_absorpt_coefficient_mu 0.063
_exptl_absorpt_correction_T_max 0.9011
_exptl_absorpt_correction_T_min 0.7964
_exptl_absorpt_correction_type multi-scan
_exptl_absorpt_process_details
'SADABS-2016/2 (Bruker,2016/2) was used for absorption correction. wR2(int) was 0.1316 before and 0.0438 after correction. The Ratio of minimum to maximum transmission is 0.8838. The \l/2 correction factor is Not present.'
_exptl_crystal_colour yellow
_exptl_crystal_colour_primary yellow
_exptl_crystal_density_diffrn 1.110
_exptl_crystal_description plate
_exptl_crystal_F_000 2944
_exptl_crystal_recrystallization_method 'The material was recrystallised from thf by slow evaporation'
_exptl_crystal_size_max 0.363
_exptl_crystal_size_mid 0.257
_exptl_crystal_size_min 0.094
_refine_diff_density_max 0.390
_refine_diff_density_min -0.254
_refine_diff_density_rms 0.037
_refine_ls_extinction_method none
_refine_ls_goodness_of_fit_ref 1.030
_refine_ls_hydrogen_treatment constr
_refine_ls_matrix_type full
_refine_ls_number_parameters 471
_refine_ls_number_reflns 10483
_refine_ls_number_restraints 0
_refine_ls_restrained_S_all 1.030
_refine_ls_R_factor_all 0.0665
_refine_ls_R_factor_gt 0.0512
_refine_ls_shift/su_max 0.001
_refine_ls_shift/su_mean 0.000
_refine_ls_structure_factor_coef Fsqd
_refine_ls_weighting_details 'w=1/[\s^2^(Fo^2^)+(0.0633P)^2^+5.5641P] where P=(Fo^2^+2Fc^2^)/3'
_refine_ls_weighting_scheme calc
_refine_ls_wR_factor_gt 0.1335
_refine_ls_wR_factor_ref 0.1440
_reflns_Friedel_coverage 0.000
_reflns_number_gt 8291
_reflns_number_total 10483
_reflns_threshold_expression 'I > 2\s(I)'
_cod_data_source_file ja9b04249_si_008.cif
_cod_data_source_block 0451_cg_0m
_cod_original_cell_volume 8103.3(16)
_cod_database_code 4127451
_shelx_shelxl_version_number 2018/3
_shelx_space_group_comment
;
The symmetry employed for this shelxl refinement is uniquely defined
by the following loop, which should always be used as a source of
symmetry information in preference to the above space-group names.
They are only intended as comments.
;
_shelx_estimated_absorpt_t_max 0.994
_shelx_estimated_absorpt_t_min 0.977
_olex2_refinement_description
;
1. Fixed Uiso
 At 1.2 times of:
  All C(H) groups, All C(H,H) groups
 At 1.5 times of:
  All C(H,H,H) groups
2.a Ternary CH refined with riding coordinates:
 C44(H44), C47(H47)
2.b Secondary CH2 refined with riding coordinates:
 C34(H34A,H34B), C32(H32A,H32B), C30(H30A,H30B)
2.c Aromatic/amide H refined with riding coordinates:
 C3(H3), C6(H6), C13(H13), C12(H12), C11(H11), C10(H10), C9(H9), C23(H23),
 C24(H24), C25(H25), C26(H26), C27(H27), C40(H40), C41(H41), C42(H42), C14(H14),
  C15(H15), C17(H17), C18(H18)
2.d Idealised Me refined as rotating group:
 C37(H37A,H37B,H37C), C36(H36A,H36B,H36C), C33(H33A,H33B,H33C), C31(H31A,H31B,
 H31C), C46(H46A,H46B,H46C), C45(H45A,H45B,H45C), C48(H48A,H48B,H48C), C49(H49A,
 H49B,H49C), C19(H19A,H19B,H19C), C21(H21A,H21B,H21C), C22(H22A,H22B,H22C)
;
_olex2_diffrn_ambient_temperature_device 'Oxford Cryosystems Cryostream 800'
_olex2_submission_special_instructions 'No special instructions were received'

loop_
_space_group_symop_operation_xyz
'x, y, z'
'-x, y, -z+1/2'
'x+1/2, y+1/2, z'
'-x+1/2, y+1/2, -z+1/2'
'-x, -y, -z'
'x, -y, z-1/2'
'-x+1/2, -y+1/2, -z'
'x+1/2, -y+1/2, z-1/2'

loop_
_atom_site_label
_atom_site_type_symbol
_atom_site_fract_x
_atom_site_fract_y
_atom_site_fract_z
_atom_site_U_iso_or_equiv
_atom_site_adp_type
_atom_site_occupancy
_atom_site_site_symmetry_order
_atom_site_calc_flag
_atom_site_refinement_flags_posn
N2 N 0.48850(8) 0.65651(5) 0.60324(4) 0.0292(2) Uani 1 1 d .
N1 N 0.90188(8) 0.63587(5) 0.59276(4) 0.0290(2) Uani 1 1 d .
C4 C 0.53344(10) 0.70124(5) 0.63232(4) 0.0291(2) Uani 1 1 d .
C3 C 0.64289(10) 0.70657(5) 0.63569(4) 0.0299(3) Uani 1 1 d .
H3 H 0.673060 0.734123 0.656756 0.036 Uiso 1 1 calc R
C2 C 0.71669(10) 0.67134(5) 0.60798(4) 0.0274(2) Uani 1 1 d .
C6 C 0.66196(10) 0.64859(5) 0.56583(4) 0.0279(2) Uani 1 1 d .
H6 H 0.705195 0.636136 0.540188 0.033 Uiso 1 1 calc R
C7 C 0.55257(10) 0.64474(5) 0.56223(4) 0.0276(2) Uani 1 1 d .
C8 C 0.49403(10) 0.63660(6) 0.51670(4) 0.0298(3) Uani 1 1 d .
C13 C 0.53641(12) 0.60158(7) 0.48147(5) 0.0401(3) Uani 1 1 d .
H13 H 0.602067 0.580833 0.487297 0.048 Uiso 1 1 calc R
C12 C 0.48359(13) 0.59680(8) 0.43809(5) 0.0486(4) Uani 1 1 d .
H12 H 0.513442 0.572888 0.414436 0.058 Uiso 1 1 calc R
C11 C 0.38813(13) 0.62643(7) 0.42898(5) 0.0455(4) Uani 1 1 d .
H11 H 0.352668 0.623335 0.399067 0.055 Uiso 1 1 calc R
C10 C 0.34443(12) 0.66064(7) 0.46363(6) 0.0435(3) Uani 1 1 d .
H10 H 0.278523 0.681061 0.457572 0.052 Uiso 1 1 calc R
C9 C 0.39627(11) 0.66533(6) 0.50725(5) 0.0375(3) Uani 1 1 d .
H9 H 0.364704 0.688451 0.531016 0.045 Uiso 1 1 calc R
C1 C 0.82728(10) 0.66784(5) 0.61765(4) 0.0262(2) Uani 1 1 d .
C29 C 0.88891(10) 0.70116(5) 0.65665(4) 0.0298(3) Uani 1 1 d .
C34 C 1.00042(11) 0.67048(6) 0.65830(5) 0.0386(3) Uani 1 1 d .
H34A H 1.059782 0.698567 0.663946 0.046 Uiso 1 1 calc R
H34B H 1.001972 0.642303 0.684348 0.046 Uiso 1 1 calc R
C35 C 1.01741(11) 0.64022(7) 0.61128(5) 0.0415(3) Uani 1 1 d .
C37 C 1.06786(15) 0.58144(9) 0.61919(8) 0.0716(6) Uani 1 1 d .
H37A H 1.024274 0.560187 0.642060 0.107 Uiso 1 1 calc GR
H37B H 1.142878 0.585762 0.631349 0.107 Uiso 1 1 calc GR
H37C H 1.068915 0.560527 0.589254 0.107 Uiso 1 1 calc GR
C36 C 1.09083(14) 0.67461(12) 0.57838(7) 0.0733(7) Uani 1 1 d .
H36A H 1.101457 0.653210 0.549088 0.110 Uiso 1 1 calc GR
H36B H 1.161926 0.681229 0.593845 0.110 Uiso 1 1 calc GR
H36C H 1.056096 0.711393 0.571161 0.110 Uiso 1 1 calc GR
C32 C 0.90115(12) 0.76413(6) 0.64044(5) 0.0373(3) Uani 1 1 d .
H32A H 0.941050 0.764678 0.610280 0.045 Uiso 1 1 calc R
H32B H 0.827259 0.780081 0.634315 0.045 Uiso 1 1 calc R
C33 C 0.96110(14) 0.80287(7) 0.67560(6) 0.0502(4) Uani 1 1 d .
H33A H 0.976137 0.839805 0.660726 0.075 Uiso 1 1 calc GR
H33B H 1.030270 0.784913 0.685327 0.075 Uiso 1 1 calc GR
H33C H 0.915355 0.808761 0.703317 0.075 Uiso 1 1 calc GR
C30 C 0.83915(12) 0.69975(6) 0.70669(5) 0.0383(3) Uani 1 1 d .
H30A H 0.896068 0.712512 0.729528 0.046 Uiso 1 1 calc R
H30B H 0.778809 0.727957 0.707640 0.046 Uiso 1 1 calc R
C31 C 0.79520(17) 0.64273(8) 0.72325(6) 0.0586(5) Uani 1 1 d .
H31A H 0.733043 0.631380 0.703147 0.088 Uiso 1 1 calc GR
H31B H 0.771188 0.646143 0.755967 0.088 Uiso 1 1 calc GR
H31C H 0.852946 0.613774 0.721339 0.088 Uiso 1 1 calc GR
C28 C 0.45389(11) 0.74201(6) 0.65205(5) 0.0321(3) Uani 1 1 d .
C23 C 0.34527(12) 0.74054(7) 0.63687(6) 0.0443(4) Uani 1 1 d .
H23 H 0.322591 0.711898 0.615099 0.053 Uiso 1 1 calc R
C24 C 0.26943(13) 0.77973(7) 0.65267(7) 0.0510(4) Uani 1 1 d .
H24 H 0.195853 0.778008 0.641478 0.061 Uiso 1 1 calc R
C25 C 0.30027(15) 0.82124(8) 0.68459(7) 0.0575(5) Uani 1 1 d .
H25 H 0.248313 0.847979 0.695899 0.069 Uiso 1 1 calc R
C26 C 0.40680(18) 0.82334(10) 0.69972(8) 0.0777(7) Uani 1 1 d .
H26 H 0.429052 0.852263 0.721325 0.093 Uiso 1 1 calc R
C27 C 0.48297(15) 0.78400(8) 0.68410(7) 0.0630(5) Uani 1 1 d .
H27 H 0.556274 0.785937 0.695600 0.076 Uiso 1 1 calc R
C38 C 0.87417(10) 0.59303(5) 0.55798(4) 0.0282(2) Uani 1 1 d .
C39 C 0.88620(10) 0.60442(6) 0.50939(5) 0.0330(3) Uani 1 1 d .
C40 C 0.86177(13) 0.56086(7) 0.47746(5) 0.0425(3) Uani 1 1 d .
H40 H 0.872215 0.567328 0.444754 0.051 Uiso 1 1 calc R
C41 C 0.82286(14) 0.50865(7) 0.49214(5) 0.0464(4) Uani 1 1 d .
H41 H 0.806423 0.479622 0.469707 0.056 Uiso 1 1 calc R
C42 C 0.80791(13) 0.49873(6) 0.53947(5) 0.0415(3) Uani 1 1 d .
H42 H 0.779222 0.462982 0.549299 0.050 Uiso 1 1 calc R
C43 C 0.83387(11) 0.53990(6) 0.57325(5) 0.0319(3) Uani 1 1 d .
C44 C 0.81420(12) 0.52513(6) 0.62476(5) 0.0382(3) Uani 1 1 d .
H44 H 0.845632 0.556540 0.644660 0.046 Uiso 1 1 calc R
C46 C 0.69164(14) 0.52079(7) 0.63504(6) 0.0502(4) Uani 1 1 d .
H46A H 0.656293 0.557529 0.628214 0.075 Uiso 1 1 calc GR
H46B H 0.681621 0.511084 0.668330 0.075 Uiso 1 1 calc GR
H46C H 0.658623 0.490997 0.615165 0.075 Uiso 1 1 calc GR
C45 C 0.87227(17) 0.46908(7) 0.63860(6) 0.0549(4) Uani 1 1 d .
H45A H 0.837087 0.437000 0.622143 0.082 Uiso 1 1 calc GR
H45B H 0.867272 0.463368 0.672743 0.082 Uiso 1 1 calc GR
H45C H 0.949429 0.471176 0.629722 0.082 Uiso 1 1 calc GR
C47 C 0.91616(13) 0.66270(7) 0.48953(5) 0.0437(3) Uani 1 1 d .
H47 H 0.933125 0.688921 0.516499 0.052 Uiso 1 1 calc R
C48 C 0.82098(16) 0.68847(8) 0.46058(7) 0.0578(5) Uani 1 1 d .
H48A H 0.802821 0.663110 0.434106 0.087 Uiso 1 1 calc GR
H48B H 0.842552 0.725996 0.448477 0.087 Uiso 1 1 calc GR
H48C H 0.756892 0.692737 0.480709 0.087 Uiso 1 1 calc GR
C49 C 1.01741(16) 0.65953(10) 0.45790(7) 0.0657(5) Uani 1 1 d .
H49A H 1.041494 0.698308 0.450073 0.099 Uiso 1 1 calc GR
H49B H 0.998671 0.638889 0.428822 0.099 Uiso 1 1 calc GR
H49C H 1.076539 0.639394 0.474654 0.099 Uiso 1 1 calc GR
C5 C 0.43607(10) 0.60973(5) 0.62549(4) 0.0284(2) Uani 1 1 d .
C14 C 0.39427(11) 0.56393(6) 0.59940(4) 0.0327(3) Uani 1 1 d .
H14 H 0.401047 0.563837 0.566065 0.039 Uiso 1 1 calc R
C15 C 0.34288(11) 0.51846(6) 0.62152(5) 0.0321(3) Uani 1 1 d .
H15 H 0.315052 0.488008 0.602727 0.039 Uiso 1 1 calc R
C16 C 0.33070(11) 0.51587(5) 0.67010(5) 0.0322(3) Uani 1 1 d .
C17 C 0.37364(13) 0.56177(6) 0.69572(5) 0.0391(3) Uani 1 1 d .
H17 H 0.367670 0.561535 0.729085 0.047 Uiso 1 1 calc R
C18 C 0.42463(12) 0.60766(6) 0.67438(5) 0.0367(3) Uani 1 1 d .
H18 H 0.452179 0.638123 0.693241 0.044 Uiso 1 1 calc R
C20 C 0.27580(14) 0.46584(6) 0.69538(5) 0.0418(3) Uani 1 1 d .
C19 C 0.17836(16) 0.48744(8) 0.72393(7) 0.0595(5) Uani 1 1 d .
H19A H 0.204140 0.515159 0.747492 0.089 Uiso 1 1 calc GR
H19B H 0.143584 0.455150 0.739860 0.089 Uiso 1 1 calc GR
H19C H 0.125124 0.505820 0.702686 0.089 Uiso 1 1 calc GR
C21 C 0.35952(18) 0.43871(8) 0.72938(6) 0.0604(5) Uani 1 1 d .
H21A H 0.423534 0.426074 0.711704 0.091 Uiso 1 1 calc GR
H21B H 0.326259 0.405790 0.745052 0.091 Uiso 1 1 calc GR
H21C H 0.382250 0.466916 0.753103 0.091 Uiso 1 1 calc GR
C22 C 0.23438(18) 0.42018(7) 0.66097(6) 0.0580(5) Uani 1 1 d .
H22A H 0.179205 0.436884 0.639691 0.087 Uiso 1 1 calc GR
H22B H 0.201665 0.388650 0.678650 0.087 Uiso 1 1 calc GR
H22C H 0.295723 0.405715 0.642507 0.087 Uiso 1 1 calc GR

loop_
_atom_site_aniso_label
_atom_site_aniso_U_11
_atom_site_aniso_U_22
_atom_site_aniso_U_33
_atom_site_aniso_U_23
_atom_site_aniso_U_13
_atom_site_aniso_U_12
N2 0.0270(5) 0.0313(5) 0.0295(5) -0.0050(4) 0.0053(4) -0.0034(4)
N1 0.0225(5) 0.0329(5) 0.0317(5) -0.0041(4) 0.0002(4) -0.0003(4)
C4 0.0290(6) 0.0290(6) 0.0292(6) -0.0033(5) 0.0023(5) 0.0000(5)
C3 0.0294(6) 0.0303(6) 0.0301(6) -0.0040(5) 0.0006(5) -0.0006(5)
C2 0.0255(6) 0.0293(6) 0.0274(6) 0.0000(5) 0.0002(4) -0.0008(5)
C6 0.0264(6) 0.0311(6) 0.0262(5) -0.0010(5) 0.0022(4) 0.0012(5)
C7 0.0270(6) 0.0292(6) 0.0268(6) -0.0020(4) 0.0027(4) 0.0002(5)
C8 0.0256(6) 0.0348(6) 0.0290(6) 0.0004(5) 0.0008(4) -0.0035(5)
C13 0.0333(7) 0.0515(8) 0.0353(7) -0.0082(6) -0.0021(5) 0.0041(6)
C12 0.0472(8) 0.0636(10) 0.0349(7) -0.0136(7) -0.0028(6) 0.0012(8)
C11 0.0439(8) 0.0576(9) 0.0348(7) 0.0003(7) -0.0105(6) -0.0076(7)
C10 0.0324(7) 0.0514(9) 0.0466(8) 0.0056(7) -0.0093(6) 0.0013(6)
C9 0.0307(6) 0.0435(8) 0.0384(7) -0.0005(6) -0.0011(5) 0.0037(6)
C1 0.0261(6) 0.0272(6) 0.0254(5) 0.0006(4) 0.0007(4) -0.0015(4)
C29 0.0272(6) 0.0316(6) 0.0306(6) -0.0026(5) -0.0022(5) -0.0023(5)
C34 0.0316(7) 0.0425(8) 0.0415(7) -0.0051(6) -0.0084(5) 0.0024(6)
C35 0.0233(6) 0.0528(9) 0.0482(8) -0.0128(7) -0.0036(5) 0.0008(6)
C37 0.0419(9) 0.0717(12) 0.1004(16) -0.0348(11) -0.0281(10) 0.0266(9)
C36 0.0314(8) 0.130(2) 0.0585(11) -0.0192(12) 0.0082(7) -0.0301(10)
C32 0.0362(7) 0.0318(7) 0.0439(7) -0.0018(6) 0.0015(6) -0.0046(5)
C33 0.0463(9) 0.0399(8) 0.0645(10) -0.0144(7) 0.0026(7) -0.0074(7)
C30 0.0401(7) 0.0447(8) 0.0302(6) -0.0031(6) -0.0020(5) -0.0064(6)
C31 0.0768(12) 0.0630(11) 0.0359(8) 0.0075(7) 0.0029(8) -0.0219(9)
C28 0.0320(6) 0.0312(6) 0.0332(6) -0.0021(5) 0.0029(5) 0.0037(5)
C23 0.0303(7) 0.0400(8) 0.0629(10) -0.0139(7) 0.0062(6) -0.0007(6)
C24 0.0337(7) 0.0491(9) 0.0704(11) -0.0080(8) 0.0077(7) 0.0074(7)
C25 0.0543(10) 0.0569(10) 0.0615(11) -0.0145(8) 0.0037(8) 0.0261(8)
C26 0.0708(13) 0.0778(14) 0.0838(14) -0.0520(12) -0.0275(11) 0.0346(11)
C27 0.0470(9) 0.0676(11) 0.0738(12) -0.0388(10) -0.0221(8) 0.0230(8)
C38 0.0244(5) 0.0311(6) 0.0291(6) -0.0020(5) 0.0013(4) 0.0029(5)
C39 0.0305(6) 0.0377(7) 0.0308(6) 0.0022(5) 0.0048(5) 0.0050(5)
C40 0.0489(8) 0.0516(9) 0.0270(6) -0.0035(6) 0.0028(6) 0.0081(7)
C41 0.0598(10) 0.0418(8) 0.0374(7) -0.0124(6) -0.0039(7) 0.0050(7)
C42 0.0520(9) 0.0313(7) 0.0412(8) -0.0032(6) -0.0010(6) -0.0006(6)
C43 0.0337(6) 0.0313(6) 0.0307(6) 0.0002(5) -0.0001(5) 0.0036(5)
C44 0.0484(8) 0.0344(7) 0.0320(7) 0.0050(5) 0.0024(6) 0.0021(6)
C46 0.0545(9) 0.0479(9) 0.0484(9) 0.0094(7) 0.0135(7) -0.0044(7)
C45 0.0758(12) 0.0439(9) 0.0449(9) 0.0113(7) -0.0013(8) 0.0113(8)
C47 0.0473(8) 0.0449(8) 0.0392(7) 0.0083(6) 0.0104(6) -0.0034(7)
C48 0.0677(11) 0.0516(10) 0.0544(10) 0.0218(8) 0.0078(8) 0.0075(8)
C49 0.0568(11) 0.0865(14) 0.0545(10) 0.0137(10) 0.0222(9) -0.0095(10)
C5 0.0246(5) 0.0301(6) 0.0305(6) -0.0022(5) 0.0043(4) 0.0016(5)
C14 0.0342(6) 0.0370(7) 0.0269(6) -0.0027(5) 0.0038(5) -0.0033(5)
C15 0.0327(6) 0.0313(6) 0.0324(6) -0.0031(5) 0.0006(5) -0.0018(5)
C16 0.0347(6) 0.0304(6) 0.0317(6) 0.0021(5) 0.0029(5) 0.0019(5)
C17 0.0523(8) 0.0375(7) 0.0276(6) -0.0020(5) 0.0062(6) -0.0022(6)
C18 0.0457(8) 0.0348(7) 0.0296(6) -0.0064(5) 0.0041(5) -0.0037(6)
C20 0.0553(9) 0.0353(7) 0.0350(7) 0.0063(6) 0.0011(6) -0.0055(6)
C19 0.0675(11) 0.0613(11) 0.0504(10) 0.0103(8) 0.0204(8) -0.0117(9)
C21 0.0905(14) 0.0402(9) 0.0500(10) 0.0098(7) -0.0124(9) 0.0024(9)
C22 0.0832(13) 0.0458(9) 0.0449(9) 0.0046(7) 0.0014(8) -0.0243(9)

loop_
_atom_type_symbol
_atom_type_description
_atom_type_scat_dispersion_real
_atom_type_scat_dispersion_imag
_atom_type_scat_source
C C 0.0033 0.0016 'International Tables Vol C Tables 4.2.6.8 and 6.1.1.4'
H H 0.0000 0.0000 'International Tables Vol C Tables 4.2.6.8 and 6.1.1.4'
N N 0.0061 0.0033 'International Tables Vol C Tables 4.2.6.8 and 6.1.1.4'

loop_
_geom_angle_atom_site_label_1
_geom_angle_atom_site_label_2
_geom_angle_atom_site_label_3
_geom_angle
C4 N2 C7 113.32(10)
C5 N2 C4 118.52(10)
C5 N2 C7 117.75(10)
C1 N1 C35 114.07(10)
C1 N1 C38 125.12(10)
C38 N1 C35 119.78(10)
N2 C4 C28 116.07(11)
C3 C4 N2 118.70(11)
C3 C4 C28 124.85(12)
C4 C3 H3 119.0
C4 C3 C2 122.01(11)
C2 C3 H3 119.0
C3 C2 C6 111.52(10)
C1 C2 C3 122.53(11)
C1 C2 C6 125.30(11)
C2 C6 H6 119.0
C7 C6 C2 122.05(11)
C7 C6 H6 119.0
N2 C7 C8 117.94(10)
C6 C7 N2 118.57(11)
C6 C7 C8 122.96(11)
C13 C8 C7 121.34(12)
C9 C8 C7 120.58(12)
C9 C8 C13 118.05(12)
C8 C13 H13 119.7
C12 C13 C8 120.62(14)
C12 C13 H13 119.7
C13 C12 H12 119.7
C11 C12 C13 120.59(15)
C11 C12 H12 119.7
C12 C11 H11 120.3
C12 C11 C10 119.50(14)
C10 C11 H11 120.3
C11 C10 H10 119.8
C11 C10 C9 120.31(14)
C9 C10 H10 119.8
C8 C9 H9 119.5
C10 C9 C8 120.91(13)
C10 C9 H9 119.5
N1 C1 C29 108.75(10)
C2 C1 N1 125.65(11)
C2 C1 C29 125.55(11)
C1 C29 C32 108.42(10)
C1 C29 C30 116.86(10)
C34 C29 C1 102.10(10)
C34 C29 C32 111.29(11)
C34 C29 C30 108.62(11)
C32 C29 C30 109.37(11)
C29 C34 H34A 110.0
C29 C34 H34B 110.0
H34A C34 H34B 108.3
C35 C34 C29 108.67(11)
C35 C34 H34A 110.0
C35 C34 H34B 110.0
N1 C35 C34 101.47(10)
N1 C35 C37 111.51(13)
N1 C35 C36 112.19(13)
C34 C35 C36 112.09(14)
C37 C35 C34 110.48(14)
C37 C35 C36 108.97(16)
C35 C37 H37A 109.5
C35 C37 H37B 109.5
C35 C37 H37C 109.5
H37A C37 H37B 109.5
H37A C37 H37C 109.5
H37B C37 H37C 109.5
C35 C36 H36A 109.5
C35 C36 H36B 109.5
C35 C36 H36C 109.5
H36A C36 H36B 109.5
H36A C36 H36C 109.5
H36B C36 H36C 109.5
C29 C32 H32A 108.6
C29 C32 H32B 108.6
H32A C32 H32B 107.6
C33 C32 C29 114.68(12)
C33 C32 H32A 108.6
C33 C32 H32B 108.6
C32 C33 H33A 109.5
C32 C33 H33B 109.5
C32 C33 H33C 109.5
H33A C33 H33B 109.5
H33A C33 H33C 109.5
H33B C33 H33C 109.5
C29 C30 H30A 108.2
C29 C30 H30B 108.2
H30A C30 H30B 107.3
C31 C30 C29 116.55(12)
C31 C30 H30A 108.2
C31 C30 H30B 108.2
C30 C31 H31A 109.5
C30 C31 H31B 109.5
C30 C31 H31C 109.5
H31A C31 H31B 109.5
H31A C31 H31C 109.5
H31B C31 H31C 109.5
C23 C28 C4 119.79(12)
C27 C28 C4 122.94(13)
C27 C28 C23 117.22(13)
C28 C23 H23 119.2
C24 C23 C28 121.63(14)
C24 C23 H23 119.2
C23 C24 H24 119.9
C25 C24 C23 120.14(15)
C25 C24 H24 119.9
C24 C25 H25 120.5
C26 C25 C24 118.90(15)
C26 C25 H25 120.5
C25 C26 H26 119.4
C25 C26 C27 121.11(17)
C27 C26 H26 119.4
C28 C27 C26 120.98(16)
C28 C27 H27 119.5
C26 C27 H27 119.5
C39 C38 N1 120.59(11)
C43 C38 N1 118.88(11)
C43 C38 C39 120.52(12)
C38 C39 C47 123.95(12)
C40 C39 C38 118.14(13)
C40 C39 C47 117.75(12)
C39 C40 H40 119.2
C41 C40 C39 121.64(13)
C41 C40 H40 119.2
C40 C41 H41 120.2
C42 C41 C40 119.66(14)
C42 C41 H41 120.2
C41 C42 H42 119.3
C41 C42 C43 121.48(14)
C43 C42 H42 119.3
C38 C43 C44 123.75(12)
C42 C43 C38 118.49(12)
C42 C43 C44 117.74(12)
C43 C44 H44 108.1
C43 C44 C46 111.37(12)
C43 C44 C45 111.08(12)
C46 C44 H44 108.1
C46 C44 C45 110.07(13)
C45 C44 H44 108.1
C44 C46 H46A 109.5
C44 C46 H46B 109.5
C44 C46 H46C 109.5
H46A C46 H46B 109.5
H46A C46 H46C 109.5
H46B C46 H46C 109.5
C44 C45 H45A 109.5
C44 C45 H45B 109.5
C44 C45 H45C 109.5
H45A C45 H45B 109.5
H45A C45 H45C 109.5
H45B C45 H45C 109.5
C39 C47 H47 108.4
C39 C47 C48 111.41(13)
C39 C47 C49 111.81(14)
C48 C47 H47 108.4
C48 C47 C49 108.40(14)
C49 C47 H47 108.4
C47 C48 H48A 109.5
C47 C48 H48B 109.5
C47 C48 H48C 109.5
H48A C48 H48B 109.5
H48A C48 H48C 109.5
H48B C48 H48C 109.5
C47 C49 H49A 109.5
C47 C49 H49B 109.5
C47 C49 H49C 109.5
H49A C49 H49B 109.5
H49A C49 H49C 109.5
H49B C49 H49C 109.5
C14 C5 N2 121.35(11)
C14 C5 C18 117.34(12)
C18 C5 N2 121.30(11)
C5 C14 H14 119.6
C15 C14 C5 120.87(12)
C15 C14 H14 119.6
C14 C15 H15 118.8
C16 C15 C14 122.43(12)
C16 C15 H15 118.8
C15 C16 C17 116.00(12)
C15 C16 C20 123.42(12)
C17 C16 C20 120.57(12)
C16 C17 H17 118.7
C18 C17 C16 122.53(12)
C18 C17 H17 118.7
C5 C18 H18 119.6
C17 C18 C5 120.82(12)
C17 C18 H18 119.6
C16 C20 C19 110.04(12)
C16 C20 C21 108.54(13)
C21 C20 C19 108.67(14)
C22 C20 C16 112.26(12)
C22 C20 C19 108.34(15)
C22 C20 C21 108.92(14)
C20 C19 H19A 109.5
C20 C19 H19B 109.5
C20 C19 H19C 109.5
H19A C19 H19B 109.5
H19A C19 H19C 109.5
H19B C19 H19C 109.5
C20 C21 H21A 109.5
C20 C21 H21B 109.5
C20 C21 H21C 109.5
H21A C21 H21B 109.5
H21A C21 H21C 109.5
H21B C21 H21C 109.5
C20 C22 H22A 109.5
C20 C22 H22B 109.5
C20 C22 H22C 109.5
H22A C22 H22B 109.5
H22A C22 H22C 109.5
H22B C22 H22C 109.5

loop_
_geom_bond_atom_site_label_1
_geom_bond_atom_site_label_2
_geom_bond_distance
N2 C4 1.4368(16)
N2 C7 1.4368(15)
N2 C5 1.4202(16)
N1 C1 1.3803(15)
N1 C35 1.5028(16)
N1 C38 1.4433(16)
C4 C3 1.3449(17)
C4 C28 1.4772(17)
C3 H3 0.9500
C3 C2 1.4589(17)
C2 C6 1.4620(17)
C2 C1 1.3774(16)
C6 H6 0.9500
C6 C7 1.3419(17)
C7 C8 1.4799(17)
C8 C13 1.3969(19)
C8 C9 1.3933(18)
C13 H13 0.9500
C13 C12 1.386(2)
C12 H12 0.9500
C12 C11 1.378(2)
C11 H11 0.9500
C11 C10 1.380(2)
C10 H10 0.9500
C10 C9 1.386(2)
C9 H9 0.9500
C1 C29 1.5410(17)
C29 C34 1.5399(18)
C29 C32 1.5510(19)
C29 C30 1.5514(18)
C34 H34A 0.9900
C34 H34B 0.9900
C34 C35 1.526(2)
C35 C37 1.523(2)
C35 C36 1.531(3)
C37 H37A 0.9800
C37 H37B 0.9800
C37 H37C 0.9800
C36 H36A 0.9800
C36 H36B 0.9800
C36 H36C 0.9800
C32 H32A 0.9900
C32 H32B 0.9900
C32 C33 1.527(2)
C33 H33A 0.9800
C33 H33B 0.9800
C33 H33C 0.9800
C30 H30A 0.9900
C30 H30B 0.9900
C30 C31 1.515(2)
C31 H31A 0.9800
C31 H31B 0.9800
C31 H31C 0.9800
C28 C23 1.3900(19)
C28 C27 1.382(2)
C23 H23 0.9500
C23 C24 1.382(2)
C24 H24 0.9500
C24 C25 1.377(2)
C25 H25 0.9500
C25 C26 1.366(3)
C26 H26 0.9500
C26 C27 1.386(2)
C27 H27 0.9500
C38 C39 1.4130(17)
C38 C43 1.4074(18)
C39 C40 1.393(2)
C39 C47 1.522(2)
C40 H40 0.9500
C40 C41 1.377(2)
C41 H41 0.9500
C41 C42 1.377(2)
C42 H42 0.9500
C42 C43 1.3921(19)
C43 C44 1.5232(18)
C44 H44 1.0000
C44 C46 1.532(2)
C44 C45 1.539(2)
C46 H46A 0.9800
C46 H46B 0.9800
C46 H46C 0.9800
C45 H45A 0.9800
C45 H45B 0.9800
C45 H45C 0.9800
C47 H47 1.0000
C47 C48 1.538(2)
C47 C49 1.539(2)
C48 H48A 0.9800
C48 H48B 0.9800
C48 H48C 0.9800
C49 H49A 0.9800
C49 H49B 0.9800
C49 H49C 0.9800
C5 C14 1.3950(18)
C5 C18 1.3958(18)
C14 H14 0.9500
C14 C15 1.3892(18)
C15 H15 0.9500
C15 C16 1.3886(18)
C16 C17 1.3950(19)
C16 C20 1.5319(19)
C17 H17 0.9500
C17 C18 1.384(2)
C18 H18 0.9500
C20 C19 1.534(2)
C20 C21 1.534(2)
C20 C22 1.528(2)
C19 H19A 0.9800
C19 H19B 0.9800
C19 H19C 0.9800
C21 H21A 0.9800
C21 H21B 0.9800
C21 H21C 0.9800
C22 H22A 0.9800
C22 H22B 0.9800
C22 H22C 0.9800
